data_4318017
loop_
_publ_author_name
'Sandip Dey'
'Vimal K. Jain'
'Axel Kn\"odler'
'Axel Klein'
'Wolfgang Kaim'
'Stanislav Z\'ali\<s'

_publ_contact_author
;
    Prof. Dr. W. Kaim
    Institut f\"ur Anorganische Chemie
    Universit\"at Stuttgart
    Pfaffenwaldring 55
    D-70550 Stuttgart
    Germany
;
_publ_contact_author_email kaim@iac.uni-stuttgart.de
_publ_contact_author_fax '049 711 685-4165'
_publ_contact_author_phone '049 711 685-4240'
_publ_section_title
;
 Structural Basis for Unusually Long Wavelength Charge Transfer
 Transitions in Complexes [MCl(ECH2CH2NMe2)(PR3)] (E = Te, Se; M = Pt,
 Pd): Experimental Results and TD-DFT Calculations
;
_journal_name_full 'Inorganic Chemistry'
_journal_page_first 2864
_journal_page_last 2870
_journal_paper_doi 10.1021/ic011210v
_journal_volume 41
_journal_year 2002
_chemical_formula_sum 'C13 H31 Cl N P Pd Te'
_chemical_formula_weight 501.81
_chemical_name_common Dimethylaminoethyltellurolato-chloro-(tris(n-propyl)phophine)palladium(II)
_space_group_IT_number 2
_symmetry_cell_setting triclinic
_symmetry_space_group_name_Hall '-P 1'
_symmetry_space_group_name_H-M 'P -1'
_atom_sites_solution_hydrogens geom
_atom_sites_solution_primary direct
_atom_sites_solution_secondary difmap
_audit_creation_method SHELXL-97
_cell_angle_alpha 74.096(17)
_cell_angle_beta 85.768(18)
_cell_angle_gamma 72.795(19)
_cell_formula_units_Z 2
_cell_length_a 8.413(2)
_cell_length_b 10.709(3)
_cell_length_c 11.406(3)
_cell_measurement_temperature 173(2)
_cell_volume 944.0(4)
_computing_cell_refinement 'Siemens XSCANS'
_computing_data_collection 'Siemens XSCANS'
_computing_data_reduction 'Siemens SHELXTL'
_computing_molecular_graphics 'Siemens SHELXTL'
_computing_publication_material 'Siemens SHELXTL'
_computing_structure_refinement 'SHELXL-97 (Sheldrick, 1997)'
_computing_structure_solution 'SHELXS-97 (Sheldrick, 1990)'
_diffrn_ambient_temperature 173(2)
_diffrn_measured_fraction_theta_full 0.851
_diffrn_measured_fraction_theta_max 0.851
_diffrn_measurement_device_type 'Siemens P4'
_diffrn_measurement_method '\w scans'
_diffrn_radiation_monochromator graphite
_diffrn_radiation_source 'fine-focus sealed tube'
_diffrn_radiation_type MoK\a
_diffrn_radiation_wavelength 0.71073
_diffrn_reflns_av_R_equivalents 0.0304
_diffrn_reflns_av_sigmaI/netI 0.0352
_diffrn_reflns_limit_h_max 11
_diffrn_reflns_limit_h_min -1
_diffrn_reflns_limit_k_max 14
_diffrn_reflns_limit_k_min -14
_diffrn_reflns_limit_l_max 16
_diffrn_reflns_limit_l_min -16
_diffrn_reflns_number 5536
_diffrn_reflns_theta_full 30.00
_diffrn_reflns_theta_max 30.00
_diffrn_reflns_theta_min 2.06
_exptl_absorpt_coefficient_mu 2.711
_exptl_absorpt_correction_T_max 0.79712
_exptl_absorpt_correction_T_min 0.51191
_exptl_absorpt_correction_type psi-scan
_exptl_absorpt_process_details 'lamina 0 1 1'
_exptl_crystal_colour red
_exptl_crystal_density_diffrn 1.765
_exptl_crystal_density_method 'not measured'
_exptl_crystal_description plate
_exptl_crystal_F_000 492
_exptl_crystal_size_max 0.5
_exptl_crystal_size_mid 0.3
_exptl_crystal_size_min 0.3
_refine_diff_density_max 0.925
_refine_diff_density_min -0.736
_refine_diff_density_rms 0.111
_refine_ls_extinction_method none
_refine_ls_goodness_of_fit_ref 1.023
_refine_ls_hydrogen_treatment mixed
_refine_ls_matrix_type full
_refine_ls_number_parameters 163
_refine_ls_number_reflns 4663
_refine_ls_number_restraints 0
_refine_ls_restrained_S_all 1.023
_refine_ls_R_factor_all 0.0430
_refine_ls_R_factor_gt 0.0332
_refine_ls_shift/su_max 0.000
_refine_ls_shift/su_mean 0.000
_refine_ls_structure_factor_coef Fsqd
_refine_ls_weighting_details 'calc w=1/[\s^2^(Fo^2^)+(0.0329P)^2^+1.7976P] where P=(Fo^2^+2Fc^2^)/3'
_refine_ls_weighting_scheme calc
_refine_ls_wR_factor_gt 0.0799
_refine_ls_wR_factor_ref 0.0850
_reflns_number_gt 3933
_reflns_number_total 4663
_reflns_threshold_expression >2sigma(I)
_cod_data_source_file ic011210v_1.cif
_cod_data_source_block patt
_cod_depositor_comments
;
The following automatic conversions were performed:

'_exptl_absorpt_correction_type' tag value 'psi-scans' was replaced
with 'psi-scan' value.

Automatic conversion script
Id: cif_fix_values 1646 2011-03-28 12:23:43Z adriana 

The following automatic conversions were performed:
data name '_publ_contact_autor' replaced with '_publ_contact_author'
as specified in the replacement file
'/home/antanas/src/cod-tools/trunk/data/replacement-values/replacement_tags.lst'.

Automatic conversion script
Id: cif_correct_tags 4998 2017-03-02 13:24:31Z antanas 
;
_cod_original_cell_volume 944.1(4)
_cod_database_code 4318017

loop_
_symmetry_equiv_pos_as_xyz
'x, y, z'
'-x, -y, -z'

loop_
_atom_site_label
_atom_site_type_symbol
_atom_site_fract_x
_atom_site_fract_y
_atom_site_fract_z
_atom_site_U_iso_or_equiv
_atom_site_adp_type
_atom_site_occupancy
_atom_site_symmetry_multiplicity
_atom_site_calc_flag
_atom_site_refinement_flags
_atom_site_disorder_assembly
_atom_site_disorder_group
Pd1 Pd 0.17038(3) 0.26821(2) 0.24086(2) 0.02146(7) Uani 1 1 d . . .
Te1 Te 0.42743(3) 0.09821(3) 0.19464(2) 0.03249(8) Uani 1 1 d . . .
Cl1 Cl -0.06901(13) 0.43967(10) 0.27311(9) 0.0381(2) Uani 1 1 d . . .
P1 P 0.31169(12) 0.32472(9) 0.36612(8) 0.02471(18) Uani 1 1 d . . .
N1 N 0.0355(4) 0.2134(3) 0.1170(3) 0.0285(6) Uani 1 1 d . . .
C31 C 0.2074(5) 0.3272(4) 0.5107(3) 0.0289(7) Uani 1 1 d . . .
H31A H 0.2611 0.3713 0.5555 0.035 Uiso 1 1 calc R . .
H31B H 0.0902 0.3829 0.4948 0.035 Uiso 1 1 calc R . .
C21 C 0.5251(5) 0.2229(4) 0.4094(3) 0.0307(7) Uani 1 1 d . . .
H21A H 0.5248 0.1278 0.4459 0.037 Uiso 1 1 calc R . .
H21B H 0.5925 0.2250 0.3344 0.037 Uiso 1 1 calc R . .
C32 C 0.2104(5) 0.1881(4) 0.5905(3) 0.0294(7) Uani 1 1 d . . .
H32A H 0.3266 0.1290 0.6001 0.035 Uiso 1 1 calc R . .
H32B H 0.1458 0.1475 0.5503 0.035 Uiso 1 1 calc R . .
C1 C 0.3004(6) 0.0681(5) 0.0538(5) 0.0468(11) Uani 1 1 d . . .
H1A H 0.3066 0.1361 -0.0239 0.056 Uiso 1 1 calc R . .
H1B H 0.3538 -0.0233 0.0420 0.056 Uiso 1 1 calc R . .
C41 C 0.3257(6) 0.4968(4) 0.3043(4) 0.0395(10) Uani 1 1 d . . .
H41A H 0.2118 0.5590 0.2863 0.047 Uiso 1 1 calc R . .
H41B H 0.3744 0.5225 0.3675 0.047 Uiso 1 1 calc R . .
C2 C 0.1275(6) 0.0814(5) 0.0880(5) 0.0448(10) Uani 1 1 d . . .
H2A H 0.1235 0.0059 0.1602 0.054 Uiso 1 1 calc R . .
H2B H 0.0685 0.0718 0.0204 0.054 Uiso 1 1 calc R . .
C3 C -0.1212(6) 0.1935(6) 0.1697(5) 0.0518(12) Uani 1 1 d . . .
H3A H -0.1794 0.1689 0.1120 0.078 Uiso 1 1 calc R . .
H3B H -0.1908 0.2776 0.1869 0.078 Uiso 1 1 calc R . .
H3C H -0.0989 0.1207 0.2456 0.078 Uiso 1 1 calc R . .
C22 C 0.6107(6) 0.2658(6) 0.4984(5) 0.0494(12) Uani 1 1 d . . .
H22A H 0.6170 0.3593 0.4616 0.059 Uiso 1 1 calc R . .
H22B H 0.5439 0.2656 0.5736 0.059 Uiso 1 1 calc R . .
C4 C 0.0036(8) 0.3230(5) 0.0061(4) 0.0546(14) Uani 1 1 d . . .
H4A H -0.0574 0.3014 -0.0521 0.082 Uiso 1 1 calc R . .
H4B H 0.1095 0.3347 -0.0297 0.082 Uiso 1 1 calc R . .
H4C H -0.0630 0.4070 0.0250 0.082 Uiso 1 1 calc R . .
C42 C 0.4292(7) 0.5172(5) 0.1892(5) 0.0535(13) Uani 1 1 d . . .
H42A H 0.3772 0.4983 0.1233 0.064 Uiso 1 1 calc R . .
H42B H 0.5421 0.4529 0.2048 0.064 Uiso 1 1 calc R . .
C43 C 0.4414(9) 0.6618(6) 0.1489(6) 0.072(2) Uani 1 1 d . . .
H43A H 0.5083 0.6733 0.0748 0.108 Uiso 1 1 calc R . .
H43C H 0.4942 0.6800 0.2138 0.108 Uiso 1 1 calc R . .
H43D H 0.3296 0.7253 0.1324 0.108 Uiso 1 1 calc R . .
C33 C 0.1377(6) 0.1945(4) 0.7156(3) 0.0379(9) Uani 1 1 d . . .
H33C H 0.1415 0.1028 0.7648 0.057 Uiso 1 1 calc R . .
H33D H 0.0219 0.2515 0.7064 0.057 Uiso 1 1 calc R . .
H33A H 0.2027 0.2330 0.7562 0.057 Uiso 1 1 calc R . .
C23 C 0.7827(6) 0.1724(7) 0.5303(5) 0.0577(15) Uani 1 1 d . . .
H23C H 0.8345 0.2025 0.5876 0.087 Uiso 1 1 calc R . .
H23D H 0.8496 0.1736 0.4561 0.087 Uiso 1 1 calc R . .
H23A H 0.7765 0.0800 0.5681 0.087 Uiso 1 1 calc R . .

loop_
_atom_site_aniso_label
_atom_site_aniso_U_11
_atom_site_aniso_U_22
_atom_site_aniso_U_33
_atom_site_aniso_U_23
_atom_site_aniso_U_13
_atom_site_aniso_U_12
Pd1 0.02460(12) 0.02309(12) 0.01935(11) -0.00838(8) 0.00102(9) -0.00845(9)
Te1 0.03042(13) 0.03552(14) 0.03270(13) -0.01810(10) -0.00172(10) -0.00241(10)
Cl1 0.0353(5) 0.0355(5) 0.0405(5) -0.0162(4) -0.0005(4) 0.0000(4)
P1 0.0328(4) 0.0234(4) 0.0207(4) -0.0080(3) -0.0018(3) -0.0097(3)
N1 0.0282(15) 0.0332(15) 0.0301(15) -0.0131(12) -0.0013(12) -0.0130(13)
C31 0.041(2) 0.0245(16) 0.0213(15) -0.0098(12) -0.0029(14) -0.0053(14)
C21 0.0328(18) 0.041(2) 0.0246(16) -0.0117(14) -0.0026(14) -0.0163(16)
C32 0.0318(18) 0.0300(17) 0.0263(16) -0.0100(13) 0.0018(14) -0.0068(14)
C1 0.046(3) 0.053(3) 0.051(3) -0.035(2) -0.006(2) -0.008(2)
C41 0.061(3) 0.0272(18) 0.036(2) -0.0049(15) -0.0058(19) -0.0218(19)
C2 0.047(3) 0.048(3) 0.052(3) -0.026(2) -0.002(2) -0.019(2)
C3 0.039(2) 0.073(3) 0.063(3) -0.035(3) 0.016(2) -0.035(2)
C22 0.045(3) 0.069(3) 0.047(3) -0.022(2) -0.010(2) -0.026(2)
C4 0.082(4) 0.049(3) 0.037(2) -0.002(2) -0.020(2) -0.029(3)
C42 0.071(3) 0.042(2) 0.047(3) 0.002(2) 0.001(2) -0.029(2)
C43 0.106(5) 0.059(3) 0.061(3) 0.009(3) -0.010(3) -0.058(4)
C33 0.048(2) 0.040(2) 0.0253(17) -0.0089(15) 0.0037(16) -0.0120(18)
C23 0.044(3) 0.092(4) 0.043(2) -0.008(3) -0.010(2) -0.033(3)

loop_
_atom_type_symbol
_atom_type_description
_atom_type_scat_dispersion_real
_atom_type_scat_dispersion_imag
_atom_type_scat_source
C C 0.0033 0.0016 'International Tables Vol C Tables 4.2.6.8 and 6.1.1.4'
H H 0.0000 0.0000 'International Tables Vol C Tables 4.2.6.8 and 6.1.1.4'
N N 0.0061 0.0033 'International Tables Vol C Tables 4.2.6.8 and 6.1.1.4'
P P 0.1023 0.0942 'International Tables Vol C Tables 4.2.6.8 and 6.1.1.4'
Cl Cl 0.1484 0.1585 'International Tables Vol C Tables 4.2.6.8 and 6.1.1.4'
Pd Pd -0.9988 1.0072 'International Tables Vol C Tables 4.2.6.8 and 6.1.1.4'
Te Te -0.5308 1.6751 'International Tables Vol C Tables 4.2.6.8 and 6.1.1.4'

loop_
_geom_angle_atom_site_label_1
_geom_angle_atom_site_label_2
_geom_angle_atom_site_label_3
_geom_angle
_geom_angle_site_symmetry_1
_geom_angle_site_symmetry_3
_geom_angle_publ_flag
N1 Pd1 P1 179.19(8) . . ?
N1 Pd1 Cl1 91.89(9) . . ?
P1 Pd1 Cl1 88.62(4) . . ?
N1 Pd1 Te1 87.85(9) . . ?
P1 Pd1 Te1 91.59(3) . . ?
Cl1 Pd1 Te1 176.22(3) . . ?
C1 Te1 Pd1 91.35(13) . . ?
C31 P1 C41 104.1(2) . . ?
C31 P1 C21 103.90(18) . . ?
C41 P1 C21 104.5(2) . . ?
C31 P1 Pd1 112.07(14) . . ?
C41 P1 Pd1 111.29(15) . . ?
C21 P1 Pd1 119.51(14) . . ?
C4 N1 C3 109.9(4) . . ?
C4 N1 C2 110.1(4) . . ?
C3 N1 C2 104.9(3) . . ?
C4 N1 Pd1 107.3(3) . . ?
C3 N1 Pd1 111.2(3) . . ?
C2 N1 Pd1 113.5(3) . . ?
C32 C31 P1 113.7(3) . . ?
C22 C21 P1 116.1(3) . . ?
C31 C32 C33 111.6(3) . . ?
C2 C1 Te1 109.2(3) . . ?
C42 C41 P1 114.5(3) . . ?
C1 C2 N1 114.9(4) . . ?
C23 C22 C21 111.4(5) . . ?
C41 C42 C43 110.5(5) . . ?

loop_
_geom_bond_atom_site_label_1
_geom_bond_atom_site_label_2
_geom_bond_distance
_geom_bond_site_symmetry_2
_geom_bond_publ_flag
Pd1 N1 2.172(3) . ?
Pd1 P1 2.2295(11) . ?
Pd1 Cl1 2.3740(12) . ?
Pd1 Te1 2.5095(8) . ?
Te1 C1 2.137(5) . ?
P1 C31 1.813(4) . ?
P1 C41 1.820(4) . ?
P1 C21 1.826(4) . ?
N1 C4 1.449(5) . ?
N1 C3 1.457(5) . ?
N1 C2 1.509(6) . ?
C31 C32 1.512(5) . ?
C21 C22 1.523(6) . ?
C32 C33 1.522(5) . ?
C1 C2 1.453(7) . ?
C41 C42 1.522(7) . ?
C22 C23 1.500(7) . ?
C42 C43 1.523(7) . ?
